data_7005581
loop_
_publ_author_name
'Krishna, Heera'
'Krishnamurthy, Setharampattu S.'
'Nethaji, Munirathinam'
'Murugavel, Ramaswamy'
'Prabusankar, Ganesan'

_publ_section_title
;
 Unusual reactivity of a sterically hindered diphosphazane ligand,
 EtN{P(OR)(2)}(2), (R = C(6)H(3)(Pr(I))(2)-2,6) towards
 (eta(3)-allyl)palladium precursors.
;
_journal_issue 27
_journal_name_full 'Dalton transactions (Cambridge, England : 2003)'
_journal_page_first 2908
_journal_page_last 2914
_journal_paper_doi 10.1039/b703308g
_journal_year 2007
_chemical_formula_moiety 'C50 H73 N O5 P2'
_chemical_formula_sum 'C50 H73 N O5 P2'
_chemical_formula_weight 830.03
_chemical_name_systematic
;
?
;
_space_group_IT_number 2
_symmetry_cell_setting triclinic
_symmetry_space_group_name_Hall '-P 1'
_symmetry_space_group_name_H-M 'P -1'
_atom_sites_solution_hydrogens geom
_atom_sites_solution_primary direct
_atom_sites_solution_secondary difmap
_audit_creation_method SHELXL-97
_cell_angle_alpha 68.274(9)
_cell_angle_beta 70.498(8)
_cell_angle_gamma 74.301(9)
_cell_formula_units_Z 2
_cell_length_a 13.465(7)
_cell_length_b 14.582(8)
_cell_length_c 15.016(8)
_cell_measurement_temperature 293(2)
_cell_measurement_theta_max 28.1
_cell_measurement_theta_min 1.8
_cell_volume 2545(2)
_computing_cell_refinement 'bruker smart apex ccd'
_computing_data_collection 'bruker smart apex ccd'
_computing_data_reduction 'bruker saint'
_computing_molecular_graphics ortep-iii
_computing_structure_refinement 'SHELXL-97 (Sheldrick, 1997)'
_computing_structure_solution shelxs-97
_diffrn_ambient_temperature 293(2)
_diffrn_detector_area_resol_mean 0.3
_diffrn_measured_fraction_theta_full 0.939
_diffrn_measured_fraction_theta_max 0.939
_diffrn_measurement_device_type 'bruker smart apex ccd'
_diffrn_measurement_method omega
_diffrn_radiation_monochromator graphite
_diffrn_radiation_source 'fine-focus sealed tube'
_diffrn_radiation_type MoK\a
_diffrn_radiation_wavelength 0.71073
_diffrn_reflns_av_R_equivalents 0.0271
_diffrn_reflns_av_sigmaI/netI 0.0380
_diffrn_reflns_limit_h_max 17
_diffrn_reflns_limit_h_min -17
_diffrn_reflns_limit_k_max 19
_diffrn_reflns_limit_k_min -19
_diffrn_reflns_limit_l_max 19
_diffrn_reflns_limit_l_min -19
_diffrn_reflns_number 29347
_diffrn_reflns_theta_full 28.10
_diffrn_reflns_theta_max 28.10
_diffrn_reflns_theta_min 1.79
_exptl_absorpt_coefficient_mu 0.128
_exptl_absorpt_correction_T_max 0.9472
_exptl_absorpt_correction_T_min 0.9390
_exptl_absorpt_correction_type multi-scan
_exptl_absorpt_process_details sadabs
_exptl_crystal_colour colorless
_exptl_crystal_density_diffrn 1.083
_exptl_crystal_density_method 'not measured'
_exptl_crystal_description rectangular
_exptl_crystal_F_000 900
_exptl_crystal_size_max 0.50
_exptl_crystal_size_mid 0.46
_exptl_crystal_size_min 0.43
_refine_diff_density_max 0.530
_refine_diff_density_min -0.227
_refine_diff_density_rms 0.044
_refine_ls_extinction_method none
_refine_ls_goodness_of_fit_ref 1.089
_refine_ls_hydrogen_treatment constr
_refine_ls_matrix_type full
_refine_ls_number_parameters 540
_refine_ls_number_reflns 11659
_refine_ls_number_restraints 0
_refine_ls_restrained_S_all 1.089
_refine_ls_R_factor_all 0.0905
_refine_ls_R_factor_gt 0.0637
_refine_ls_shift/su_max 0.017
_refine_ls_shift/su_mean 0.001
_refine_ls_structure_factor_coef Fsqd
_refine_ls_weighting_details 'calc w=1/[\s^2^(Fo^2^)+(0.0810P)^2^+0.3560P] where P=(Fo^2^+2Fc^2^)/3'
_refine_ls_weighting_scheme calc
_refine_ls_wR_factor_gt 0.1522
_refine_ls_wR_factor_ref 0.1662
_reflns_number_gt 8442
_reflns_number_total 11659
_reflns_threshold_expression >2sigma(I)
_cod_data_source_file b703308g.txt
_cod_data_source_block LigandL'_
_cod_database_code 7005581

loop_
_symmetry_equiv_pos_as_xyz
'x, y, z'
'-x, -y, -z'

loop_
_atom_site_label
_atom_site_type_symbol
_atom_site_fract_x
_atom_site_fract_y
_atom_site_fract_z
_atom_site_U_iso_or_equiv
_atom_site_adp_type
_atom_site_occupancy
_atom_site_symmetry_multiplicity
_atom_site_calc_flag
_atom_site_refinement_flags
_atom_site_disorder_assembly
_atom_site_disorder_group
P1 P 0.72273(4) 0.24475(4) 0.31259(4) 0.04027(14) Uani 1 1 d . . .
P2 P 0.65908(4) 0.08997(4) 0.27276(3) 0.03828(14) Uani 1 1 d . . .
O2 O 0.78120(10) 0.21286(11) 0.40226(10) 0.0470(3) Uani 1 1 d . . .
O1 O 0.62148(11) 0.32411(10) 0.35598(10) 0.0459(3) Uani 1 1 d . . .
O3 O 0.64105(11) 0.18980(10) 0.18467(9) 0.0440(3) Uani 1 1 d . . .
O4 O 0.77344(10) 0.03796(10) 0.22113(10) 0.0437(3) Uani 1 1 d . . .
O5 O 0.57842(11) 0.02512(11) 0.31655(10) 0.0495(3) Uani 1 1 d . . .
N1 N 0.67048(12) 0.13763(11) 0.35302(11) 0.0392(4) Uani 1 1 d . . .
C1 C 0.55948(18) 0.39551(15) 0.29268(15) 0.0477(5) Uani 1 1 d . . .
C2 C 0.45312(18) 0.38565(16) 0.31386(17) 0.0548(5) Uani 1 1 d . . .
C3 C 0.3936(2) 0.4564(2) 0.2504(2) 0.0740(7) Uani 1 1 d . . .
H3 H 0.3226 0.4521 0.2614 0.089 Uiso 1 1 calc R . .
C4 C 0.4377(3) 0.5324(2) 0.1719(2) 0.0860(9) Uani 1 1 d . . .
H4 H 0.3975 0.5769 0.1289 0.103 Uiso 1 1 calc R . .
C5 C 0.5406(3) 0.5427(2) 0.1569(2) 0.0761(8) Uani 1 1 d . . .
H5 H 0.5683 0.5960 0.1050 0.091 Uiso 1 1 calc R . .
C6 C 0.6050(2) 0.47546(17) 0.21725(17) 0.0588(6) Uani 1 1 d . . .
C7 C 0.7136(2) 0.49383(19) 0.2095(2) 0.0720(7) Uani 1 1 d . . .
H7 H 0.7612 0.4289 0.2198 0.086 Uiso 1 1 calc R . .
C8 C 0.7657(3) 0.5637(3) 0.1090(3) 0.1142(13) Uani 1 1 d . . .
H8A H 0.7696 0.5387 0.0569 0.171 Uiso 1 1 calc R . .
H8B H 0.8364 0.5666 0.1081 0.171 Uiso 1 1 calc R . .
H8C H 0.7237 0.6296 0.0991 0.171 Uiso 1 1 calc R . .
C9 C 0.7048(3) 0.5346(2) 0.2936(3) 0.0922(10) Uani 1 1 d . . .
H9A H 0.6625 0.6004 0.2830 0.138 Uiso 1 1 calc R . .
H9B H 0.7749 0.5379 0.2938 0.138 Uiso 1 1 calc R . .
H9C H 0.6715 0.4909 0.3562 0.138 Uiso 1 1 calc R . .
C10 C 0.40266(19) 0.30633(19) 0.4054(2) 0.0657(6) Uani 1 1 d . . .
H10 H 0.4523 0.2429 0.4082 0.079 Uiso 1 1 calc R . .
C11 C 0.2958(2) 0.2896(3) 0.4054(3) 0.0976(10) Uani 1 1 d . . .
H11A H 0.2441 0.3496 0.4058 0.146 Uiso 1 1 calc R . .
H11B H 0.2717 0.2358 0.4634 0.146 Uiso 1 1 calc R . .
H11C H 0.3041 0.2727 0.3469 0.146 Uiso 1 1 calc R . .
C12 C 0.3899(3) 0.3311(3) 0.4994(2) 0.0980(10) Uani 1 1 d . . .
H12A H 0.4572 0.3418 0.4993 0.147 Uiso 1 1 calc R . .
H12B H 0.3667 0.2763 0.5567 0.147 Uiso 1 1 calc R . .
H12C H 0.3378 0.3906 0.5013 0.147 Uiso 1 1 calc R . .
C13 C 0.82727(17) 0.28175(18) 0.41542(16) 0.0535(5) Uani 1 1 d . . .
C14 C 0.77484(19) 0.31422(18) 0.49872(18) 0.0587(6) Uani 1 1 d . . .
C15 C 0.8225(3) 0.3796(2) 0.5137(2) 0.0830(8) Uani 1 1 d . . .
H15 H 0.7900 0.4030 0.5682 0.100 Uiso 1 1 calc R . .
C16 C 0.9162(3) 0.4100(3) 0.4499(3) 0.1009(11) Uani 1 1 d . . .
H16 H 0.9456 0.4544 0.4609 0.121 Uiso 1 1 calc R . .
C17 C 0.9663(3) 0.3751(3) 0.3699(3) 0.0980(10) Uani 1 1 d . . .
H17 H 1.0299 0.3961 0.3275 0.118 Uiso 1 1 calc R . .
C18 C 0.9243(2) 0.3090(2) 0.3505(2) 0.0733(7) Uani 1 1 d . . .
C19 C 0.9877(2) 0.2640(3) 0.2673(2) 0.0933(10) Uani 1 1 d . . .
H19 H 0.9445 0.2215 0.2640 0.112 Uiso 1 1 calc R . .
C20 C 1.0907(3) 0.1975(3) 0.2912(3) 0.1167(13) Uani 1 1 d . . .
H20A H 1.1319 0.2364 0.3000 0.175 Uiso 1 1 calc R . .
H20B H 1.1315 0.1711 0.2374 0.175 Uiso 1 1 calc R . .
H20C H 1.0733 0.1433 0.3511 0.175 Uiso 1 1 calc R . .
C21 C 1.0136(4) 0.3424(4) 0.1663(3) 0.162(2) Uani 1 1 d . . .
H21A H 0.9485 0.3785 0.1484 0.243 Uiso 1 1 calc R . .
H21B H 1.0574 0.3101 0.1176 0.243 Uiso 1 1 calc R . .
H21C H 1.0513 0.3880 0.1691 0.243 Uiso 1 1 calc R . .
C22 C 0.67534(19) 0.27558(19) 0.57176(17) 0.0599(6) Uani 1 1 d . . .
H22 H 0.6338 0.2678 0.5332 0.072 Uiso 1 1 calc R . .
C23 C 0.7057(2) 0.1714(2) 0.6418(2) 0.0847(8) Uani 1 1 d . . .
H23A H 0.7484 0.1276 0.6035 0.127 Uiso 1 1 calc R . .
H23B H 0.6419 0.1451 0.6842 0.127 Uiso 1 1 calc R . .
H23C H 0.7457 0.1762 0.6817 0.127 Uiso 1 1 calc R . .
C24 C 0.6029(3) 0.3451(3) 0.6308(3) 0.1039(11) Uani 1 1 d . . .
H24A H 0.6382 0.3489 0.6750 0.156 Uiso 1 1 calc R . .
H24B H 0.5376 0.3196 0.6687 0.156 Uiso 1 1 calc R . .
H24C H 0.5871 0.4107 0.5860 0.156 Uiso 1 1 calc R . .
C25 C 0.61633(17) 0.09128(15) 0.46091(13) 0.0459(5) Uani 1 1 d . . .
H25A H 0.6045 0.1383 0.4967 0.055 Uiso 1 1 calc R . .
H25B H 0.5471 0.0792 0.4657 0.055 Uiso 1 1 calc R . .
C26 C 0.6798(2) -0.00525(19) 0.50940(18) 0.0741(7) Uani 1 1 d . . .
H26A H 0.6907 -0.0527 0.4752 0.111 Uiso 1 1 calc R . .
H26B H 0.6415 -0.0314 0.5775 0.111 Uiso 1 1 calc R . .
H26C H 0.7477 0.0065 0.5066 0.111 Uiso 1 1 calc R . .
C27 C 0.63930(18) 0.18915(16) 0.09067(14) 0.0494(5) Uani 1 1 d . . .
C28 C 0.7323(2) 0.20151(18) 0.01382(16) 0.0612(6) Uani 1 1 d . . .
C29 C 0.7265(3) 0.1966(2) -0.07630(19) 0.0844(9) Uani 1 1 d . . .
H29 H 0.7865 0.2031 -0.1303 0.101 Uiso 1 1 calc R . .
C30 C 0.6350(3) 0.1827(3) -0.0861(2) 0.0926(10) Uani 1 1 d . . .
H30 H 0.6347 0.1771 -0.1457 0.111 Uiso 1 1 calc R . .
C31 C 0.5444(3) 0.1769(2) -0.0109(2) 0.0851(9) Uani 1 1 d . . .
H31 H 0.4825 0.1697 -0.0205 0.102 Uiso 1 1 calc R . .
C32 C 0.5426(2) 0.18144(19) 0.08045(17) 0.0610(6) Uani 1 1 d . . .
C33 C 0.4378(2) 0.1850(2) 0.16020(19) 0.0721(7) Uani 1 1 d . . .
H33 H 0.4540 0.1854 0.2190 0.086 Uiso 1 1 calc R . .
C34 C 0.3838(3) 0.0954(3) 0.1912(3) 0.1081(11) Uani 1 1 d . . .
H34A H 0.3695 0.0911 0.1345 0.162 Uiso 1 1 calc R . .
H34B H 0.3178 0.1027 0.2408 0.162 Uiso 1 1 calc R . .
H34C H 0.4298 0.0355 0.2179 0.162 Uiso 1 1 calc R . .
C35 C 0.3634(3) 0.2836(3) 0.1259(3) 0.1036(11) Uani 1 1 d . . .
H35A H 0.4012 0.3386 0.1031 0.155 Uiso 1 1 calc R . .
H35B H 0.3027 0.2913 0.1804 0.155 Uiso 1 1 calc R . .
H35C H 0.3396 0.2826 0.0727 0.155 Uiso 1 1 calc R . .
C36 C 0.8296(2) 0.2246(2) 0.0238(2) 0.0803(8) Uani 1 1 d . . .
H36 H 0.8219 0.2088 0.0949 0.096 Uiso 1 1 calc R . .
C37 C 0.8320(4) 0.3369(3) -0.0234(5) 0.181(3) Uani 1 1 d . . .
H37A H 0.8388 0.3552 -0.0933 0.272 Uiso 1 1 calc R . .
H37B H 0.8918 0.3523 -0.0136 0.272 Uiso 1 1 calc R . .
H37C H 0.7670 0.3736 0.0070 0.272 Uiso 1 1 calc R . .
C38 C 0.9331(3) 0.1608(4) -0.0171(3) 0.155(2) Uani 1 1 d . . .
H38A H 0.9268 0.0913 0.0131 0.232 Uiso 1 1 calc R . .
H38B H 0.9916 0.1730 -0.0024 0.232 Uiso 1 1 calc R . .
H38C H 0.9459 0.1780 -0.0877 0.232 Uiso 1 1 calc R . .
C39 C 0.81012(16) -0.06734(15) 0.24739(15) 0.0470(5) Uani 1 1 d . . .
C40 C 0.77411(18) -0.12613(16) 0.21371(17) 0.0544(5) Uani 1 1 d . . .
C41 C 0.8157(2) -0.22846(18) 0.2398(2) 0.0722(7) Uani 1 1 d . . .
H41 H 0.7927 -0.2701 0.2193 0.087 Uiso 1 1 calc R . .
C42 C 0.8887(2) -0.2690(2) 0.2942(2) 0.0824(8) Uani 1 1 d . . .
H42 H 0.9136 -0.3376 0.3117 0.099 Uiso 1 1 calc R . .
C43 C 0.9254(2) -0.2087(2) 0.3231(2) 0.0782(8) Uani 1 1 d . . .
H43 H 0.9762 -0.2372 0.3594 0.094 Uiso 1 1 calc R . .
C44 C 0.88872(18) -0.10514(18) 0.29945(17) 0.0583(6) Uani 1 1 d . . .
C45 C 0.9400(2) -0.0370(2) 0.3190(2) 0.0724(7) Uani 1 1 d . . .
H45 H 0.8873 0.0234 0.3242 0.087 Uiso 1 1 calc R . .
C46 C 0.9750(3) -0.0843(3) 0.4163(3) 0.1150(13) Uani 1 1 d . . .
H46A H 0.9166 -0.1103 0.4697 0.173 Uiso 1 1 calc R . .
H46B H 0.9961 -0.0343 0.4304 0.173 Uiso 1 1 calc R . .
H46C H 1.0343 -0.1377 0.4094 0.173 Uiso 1 1 calc R . .
C47 C 1.0345(3) -0.0053(3) 0.2296(3) 0.1077(11) Uani 1 1 d . . .
H47A H 1.0868 -0.0634 0.2221 0.162 Uiso 1 1 calc R . .
H47B H 1.0661 0.0402 0.2401 0.162 Uiso 1 1 calc R . .
H47C H 1.0097 0.0271 0.1706 0.162 Uiso 1 1 calc R . .
C48 C 0.69770(19) -0.08530(19) 0.14782(19) 0.0616(6) Uani 1 1 d . . .
H48 H 0.6723 -0.0143 0.1425 0.074 Uiso 1 1 calc R . .
C49 C 0.6002(2) -0.1373(2) 0.1928(3) 0.0928(10) Uani 1 1 d . . .
H49A H 0.6224 -0.2070 0.1978 0.139 Uiso 1 1 calc R . .
H49B H 0.5518 -0.1070 0.1513 0.139 Uiso 1 1 calc R . .
H49C H 0.5650 -0.1307 0.2578 0.139 Uiso 1 1 calc R . .
C50 C 0.7545(3) -0.0916(3) 0.0432(2) 0.0969(10) Uani 1 1 d . . .
H50A H 0.8120 -0.0538 0.0147 0.145 Uiso 1 1 calc R . .
H50B H 0.7048 -0.0647 0.0029 0.145 Uiso 1 1 calc R . .
H50C H 0.7826 -0.1603 0.0462 0.145 Uiso 1 1 calc R . .

loop_
_atom_site_aniso_label
_atom_site_aniso_U_11
_atom_site_aniso_U_22
_atom_site_aniso_U_33
_atom_site_aniso_U_23
_atom_site_aniso_U_13
_atom_site_aniso_U_12
P1 0.0405(3) 0.0450(3) 0.0349(3) -0.0121(2) -0.0072(2) -0.0101(2)
P2 0.0373(3) 0.0420(3) 0.0355(3) -0.0132(2) -0.0096(2) -0.0047(2)
O2 0.0433(8) 0.0565(9) 0.0457(8) -0.0186(7) -0.0137(6) -0.0088(6)
O1 0.0511(8) 0.0418(7) 0.0427(7) -0.0111(6) -0.0148(6) -0.0039(6)
O3 0.0478(8) 0.0476(8) 0.0356(7) -0.0130(6) -0.0135(6) -0.0029(6)
O4 0.0413(7) 0.0423(7) 0.0456(7) -0.0164(6) -0.0088(6) -0.0031(6)
O5 0.0466(8) 0.0544(8) 0.0497(8) -0.0180(7) -0.0089(6) -0.0139(7)
N1 0.0435(9) 0.0412(9) 0.0315(8) -0.0100(7) -0.0081(7) -0.0089(7)
C1 0.0603(13) 0.0379(10) 0.0462(11) -0.0124(9) -0.0202(10) -0.0029(9)
C2 0.0572(13) 0.0456(12) 0.0638(14) -0.0173(11) -0.0235(11) -0.0022(10)
C3 0.0719(17) 0.0610(16) 0.096(2) -0.0180(15) -0.0433(15) -0.0029(13)
C4 0.104(2) 0.0634(17) 0.089(2) -0.0017(15) -0.0575(19) -0.0022(16)
C5 0.099(2) 0.0548(15) 0.0659(16) 0.0015(12) -0.0318(15) -0.0144(14)
C6 0.0740(16) 0.0459(12) 0.0547(13) -0.0112(10) -0.0201(12) -0.0093(11)
C7 0.0732(17) 0.0485(14) 0.0811(18) -0.0016(13) -0.0176(14) -0.0188(12)
C8 0.113(3) 0.095(2) 0.101(3) 0.010(2) -0.009(2) -0.047(2)
C9 0.103(2) 0.0724(19) 0.120(3) -0.0272(18) -0.048(2) -0.0247(17)
C10 0.0487(13) 0.0564(14) 0.0796(17) -0.0144(13) -0.0145(12) -0.0015(11)
C11 0.0688(19) 0.095(2) 0.124(3) -0.027(2) -0.0179(18) -0.0265(17)
C12 0.080(2) 0.126(3) 0.0726(19) -0.0168(19) -0.0101(16) -0.0241(19)
C13 0.0491(12) 0.0643(14) 0.0546(12) -0.0179(11) -0.0196(10) -0.0143(10)
C14 0.0625(14) 0.0652(14) 0.0610(14) -0.0250(12) -0.0262(12) -0.0097(11)
C15 0.098(2) 0.089(2) 0.089(2) -0.0374(17) -0.0373(18) -0.0252(17)
C16 0.106(3) 0.107(3) 0.126(3) -0.044(2) -0.042(2) -0.047(2)
C17 0.080(2) 0.125(3) 0.106(2) -0.028(2) -0.0231(18) -0.055(2)
C18 0.0547(14) 0.102(2) 0.0722(16) -0.0254(15) -0.0166(13) -0.0285(14)
C19 0.0519(15) 0.158(3) 0.080(2) -0.048(2) 0.0014(14) -0.0406(18)
C20 0.076(2) 0.150(4) 0.133(3) -0.063(3) -0.014(2) -0.023(2)
C21 0.116(3) 0.227(6) 0.080(3) -0.019(3) 0.002(2) -0.004(3)
C22 0.0595(14) 0.0767(16) 0.0516(13) -0.0305(12) -0.0150(11) -0.0082(12)
C23 0.0790(19) 0.104(2) 0.0594(16) -0.0157(16) -0.0148(14) -0.0141(17)
C24 0.098(2) 0.117(3) 0.107(3) -0.071(2) -0.004(2) -0.009(2)
C25 0.0526(12) 0.0480(11) 0.0320(9) -0.0104(8) -0.0038(8) -0.0121(9)
C26 0.0863(19) 0.0663(16) 0.0456(13) 0.0009(12) -0.0141(13) -0.0047(14)
C27 0.0614(13) 0.0485(12) 0.0344(10) -0.0103(9) -0.0165(9) -0.0014(10)
C28 0.0660(15) 0.0593(14) 0.0416(12) -0.0097(10) -0.0053(11) -0.0034(11)
C29 0.096(2) 0.091(2) 0.0425(13) -0.0186(13) -0.0010(14) -0.0033(17)
C30 0.121(3) 0.113(3) 0.0502(16) -0.0296(16) -0.0329(18) -0.009(2)
C31 0.101(2) 0.108(2) 0.0580(16) -0.0230(16) -0.0374(16) -0.0175(18)
C32 0.0715(15) 0.0679(15) 0.0467(12) -0.0114(11) -0.0303(11) -0.0068(12)
C33 0.0578(14) 0.103(2) 0.0559(14) -0.0095(14) -0.0282(12) -0.0184(14)
C34 0.086(2) 0.108(3) 0.112(3) -0.012(2) -0.020(2) -0.027(2)
C35 0.087(2) 0.107(3) 0.094(2) -0.021(2) -0.0208(18) 0.0038(19)
C36 0.0636(16) 0.092(2) 0.0596(15) -0.0070(14) 0.0024(13) -0.0196(15)
C37 0.185(5) 0.118(4) 0.237(6) 0.032(4) -0.104(5) -0.081(4)
C38 0.069(2) 0.245(6) 0.127(3) -0.081(4) 0.003(2) 0.007(3)
C39 0.0423(11) 0.0463(11) 0.0449(11) -0.0146(9) -0.0062(9) -0.0013(9)
C40 0.0513(12) 0.0468(12) 0.0605(13) -0.0204(10) -0.0064(10) -0.0062(10)
C41 0.0727(17) 0.0482(14) 0.0891(19) -0.0231(13) -0.0113(15) -0.0096(12)
C42 0.088(2) 0.0473(14) 0.096(2) -0.0126(14) -0.0257(17) 0.0020(14)
C43 0.0683(17) 0.0736(18) 0.0723(17) -0.0114(14) -0.0268(14) 0.0149(14)
C44 0.0519(13) 0.0654(15) 0.0512(12) -0.0201(11) -0.0147(10) 0.0049(11)
C45 0.0586(15) 0.0933(19) 0.0759(17) -0.0444(15) -0.0291(13) 0.0108(13)
C46 0.096(2) 0.164(4) 0.107(3) -0.063(3) -0.065(2) 0.022(2)
C47 0.093(2) 0.136(3) 0.116(3) -0.062(2) -0.011(2) -0.042(2)
C48 0.0616(14) 0.0581(14) 0.0779(16) -0.0338(12) -0.0229(12) -0.0061(11)
C49 0.0716(19) 0.094(2) 0.132(3) -0.050(2) -0.0258(18) -0.0225(16)
C50 0.100(2) 0.118(3) 0.080(2) -0.0450(19) -0.0280(18) -0.005(2)

loop_
_atom_type_symbol
_atom_type_description
_atom_type_scat_dispersion_real
_atom_type_scat_dispersion_imag
_atom_type_scat_source
C C 0.0033 0.0016 'International Tables Vol C Tables 4.2.6.8 and 6.1.1.4'
H H 0.0000 0.0000 'International Tables Vol C Tables 4.2.6.8 and 6.1.1.4'
N N 0.0061 0.0033 'International Tables Vol C Tables 4.2.6.8 and 6.1.1.4'
O O 0.0106 0.0060 'International Tables Vol C Tables 4.2.6.8 and 6.1.1.4'
P P 0.1023 0.0942 'International Tables Vol C Tables 4.2.6.8 and 6.1.1.4'

loop_
_geom_angle_atom_site_label_1
_geom_angle_atom_site_label_2
_geom_angle_atom_site_label_3
_geom_angle
_geom_angle_site_symmetry_1
_geom_angle_site_symmetry_3
_geom_angle_publ_flag
O2 P1 O1 96.20(8) . . ?
O2 P1 N1 96.03(8) . . ?
O1 P1 N1 103.17(8) . . ?
O5 P2 O3 118.48(8) . . ?
O5 P2 O4 113.54(9) . . ?
O3 P2 O4 100.43(8) . . ?
O5 P2 N1 112.60(8) . . ?
O3 P2 N1 100.06(9) . . ?
O4 P2 N1 110.39(8) . . ?
C13 O2 P1 121.73(13) . . ?
C1 O1 P1 120.02(12) . . ?
C27 O3 P2 122.63(13) . . ?
C39 O4 P2 124.32(12) . . ?
C25 N1 P2 116.27(13) . . ?
C25 N1 P1 122.18(12) . . ?
P2 N1 P1 120.81(9) . . ?
C2 C1 C6 123.5(2) . . ?
C2 C1 O1 117.43(18) . . ?
C6 C1 O1 119.0(2) . . ?
C1 C2 C3 116.5(2) . . ?
C1 C2 C10 121.6(2) . . ?
C3 C2 C10 121.7(2) . . ?
C4 C3 C2 121.4(3) . . ?
C5 C4 C3 120.2(3) . . ?
C4 C5 C6 121.8(3) . . ?
C5 C6 C1 116.4(2) . . ?
C5 C6 C7 121.9(2) . . ?
C1 C6 C7 121.4(2) . . ?
C6 C7 C8 114.7(3) . . ?
C6 C7 C9 109.7(2) . . ?
C8 C7 C9 109.8(3) . . ?
C2 C10 C11 114.8(2) . . ?
C2 C10 C12 110.3(2) . . ?
C11 C10 C12 109.5(2) . . ?
C14 C13 C18 123.3(2) . . ?
C14 C13 O2 116.59(19) . . ?
C18 C13 O2 120.0(2) . . ?
C13 C14 C15 116.6(2) . . ?
C13 C14 C22 121.4(2) . . ?
C15 C14 C22 121.9(2) . . ?
C16 C15 C14 121.6(3) . . ?
C17 C16 C15 120.1(3) . . ?
C16 C17 C18 121.7(3) . . ?
C17 C18 C13 116.7(3) . . ?
C17 C18 C19 120.0(3) . . ?
C13 C18 C19 123.2(2) . . ?
C21 C19 C18 113.1(3) . . ?
C21 C19 C20 110.0(3) . . ?
C18 C19 C20 109.8(3) . . ?
C14 C22 C24 114.7(2) . . ?
C14 C22 C23 110.0(2) . . ?
C24 C22 C23 110.5(2) . . ?
C26 C25 N1 113.10(18) . . ?
C28 C27 C32 124.4(2) . . ?
C28 C27 O3 117.7(2) . . ?
C32 C27 O3 117.73(19) . . ?
C27 C28 C29 115.0(2) . . ?
C27 C28 C36 122.7(2) . . ?
C29 C28 C36 122.2(2) . . ?
C30 C29 C28 121.4(3) . . ?
C31 C30 C29 121.5(3) . . ?
C30 C31 C32 120.9(3) . . ?
C31 C32 C27 116.4(2) . . ?
C31 C32 C33 120.0(2) . . ?
C27 C32 C33 123.4(2) . . ?
C34 C33 C32 113.7(3) . . ?
C34 C33 C35 111.5(3) . . ?
C32 C33 C35 109.5(2) . . ?
C28 C36 C38 112.8(3) . . ?
C28 C36 C37 109.4(3) . . ?
C38 C36 C37 112.6(3) . . ?
C40 C39 C44 123.0(2) . . ?
C40 C39 O4 119.62(18) . . ?
C44 C39 O4 117.13(19) . . ?
C39 C40 C41 116.6(2) . . ?
C39 C40 C48 124.2(2) . . ?
C41 C40 C48 119.2(2) . . ?
C42 C41 C40 122.2(3) . . ?
C41 C42 C43 119.8(3) . . ?
C42 C43 C44 121.8(3) . . ?
C39 C44 C43 116.4(2) . . ?
C39 C44 C45 121.7(2) . . ?
C43 C44 C45 121.6(2) . . ?
C44 C45 C47 108.7(2) . . ?
C44 C45 C46 113.2(3) . . ?
C47 C45 C46 111.3(3) . . ?
C40 C48 C49 111.8(2) . . ?
C40 C48 C50 111.1(2) . . ?
C49 C48 C50 111.2(2) . . ?

loop_
_geom_bond_atom_site_label_1
_geom_bond_atom_site_label_2
_geom_bond_distance
_geom_bond_site_symmetry_2
_geom_bond_publ_flag
P1 O2 1.6415(16) . ?
P1 O1 1.6534(15) . ?
P1 N1 1.7062(18) . ?
P2 O5 1.4577(15) . ?
P2 O3 1.5891(15) . ?
P2 O4 1.5979(15) . ?
P2 N1 1.6614(17) . ?
O2 C13 1.414(3) . ?
O1 C1 1.418(2) . ?
O3 C27 1.423(2) . ?
O4 C39 1.424(2) . ?
N1 C25 1.510(2) . ?
C1 C2 1.395(3) . ?
C1 C6 1.401(3) . ?
C2 C3 1.397(3) . ?
C2 C10 1.521(3) . ?
C3 C4 1.375(4) . ?
C4 C5 1.368(4) . ?
C5 C6 1.393(4) . ?
C6 C7 1.516(4) . ?
C7 C8 1.532(4) . ?
C7 C9 1.542(4) . ?
C10 C11 1.524(4) . ?
C10 C12 1.528(4) . ?
C13 C14 1.398(3) . ?
C13 C18 1.400(3) . ?
C14 C15 1.399(3) . ?
C14 C22 1.512(3) . ?
C15 C16 1.374(4) . ?
C16 C17 1.372(5) . ?
C17 C18 1.396(4) . ?
C18 C19 1.520(4) . ?
C19 C21 1.519(5) . ?
C19 C20 1.528(5) . ?
C22 C24 1.523(4) . ?
C22 C23 1.533(4) . ?
C25 C26 1.499(3) . ?
C27 C28 1.391(3) . ?
C27 C32 1.399(3) . ?
C28 C29 1.410(4) . ?
C28 C36 1.504(4) . ?
C29 C30 1.364(5) . ?
C30 C31 1.355(4) . ?
C31 C32 1.390(3) . ?
C32 C33 1.518(4) . ?
C33 C34 1.514(4) . ?
C33 C35 1.534(4) . ?
C36 C38 1.528(5) . ?
C36 C37 1.529(5) . ?
C39 C40 1.391(3) . ?
C39 C44 1.397(3) . ?
C40 C41 1.398(3) . ?
C40 C48 1.518(3) . ?
C41 C42 1.358(4) . ?
C42 C43 1.366(4) . ?
C43 C44 1.403(4) . ?
C44 C45 1.509(4) . ?
C45 C47 1.534(4) . ?
C45 C46 1.539(4) . ?
C48 C49 1.524(4) . ?
C48 C50 1.526(4) . ?

loop_
_geom_torsion_atom_site_label_1
_geom_torsion_atom_site_label_2
_geom_torsion_atom_site_label_3
_geom_torsion_atom_site_label_4
_geom_torsion
_geom_torsion_site_symmetry_1
_geom_torsion_site_symmetry_2
_geom_torsion_site_symmetry_3
_geom_torsion_site_symmetry_4
_geom_torsion_publ_flag
O1 P1 O2 C13 -66.95(16) . . . . ?
N1 P1 O2 C13 -170.96(15) . . . . ?
O2 P1 O1 C1 162.49(14) . . . . ?
N1 P1 O1 C1 -99.82(15) . . . . ?
O5 P2 O3 C27 -65.08(17) . . . . ?
O4 P2 O3 C27 59.10(16) . . . . ?
N1 P2 O3 C27 172.21(15) . . . . ?
O5 P2 O4 C39 -25.34(17) . . . . ?
O3 P2 O4 C39 -152.86(15) . . . . ?
N1 P2 O4 C39 102.19(16) . . . . ?
O5 P2 N1 C25 12.79(16) . . . . ?
O3 P2 N1 C25 139.56(13) . . . . ?
O4 P2 N1 C25 -115.25(14) . . . . ?
O5 P2 N1 P1 -157.56(10) . . . . ?
O3 P2 N1 P1 -30.80(12) . . . . ?
O4 P2 N1 P1 74.40(12) . . . . ?
O2 P1 N1 C25 44.42(15) . . . . ?
O1 P1 N1 C25 -53.41(16) . . . . ?
O2 P1 N1 P2 -145.81(10) . . . . ?
O1 P1 N1 P2 116.36(10) . . . . ?
P1 O1 C1 C2 113.67(19) . . . . ?
P1 O1 C1 C6 -70.7(2) . . . . ?
C6 C1 C2 C3 4.9(3) . . . . ?
O1 C1 C2 C3 -179.7(2) . . . . ?
C6 C1 C2 C10 -171.0(2) . . . . ?
O1 C1 C2 C10 4.4(3) . . . . ?
C1 C2 C3 C4 -0.8(4) . . . . ?
C10 C2 C3 C4 175.2(3) . . . . ?
C2 C3 C4 C5 -2.8(5) . . . . ?
C3 C4 C5 C6 2.5(5) . . . . ?
C4 C5 C6 C1 1.4(4) . . . . ?
C4 C5 C6 C7 -171.9(3) . . . . ?
C2 C1 C6 C5 -5.2(3) . . . . ?
O1 C1 C6 C5 179.4(2) . . . . ?
C2 C1 C6 C7 168.1(2) . . . . ?
O1 C1 C6 C7 -7.2(3) . . . . ?
C5 C6 C7 C8 -23.4(4) . . . . ?
C1 C6 C7 C8 163.6(3) . . . . ?
C5 C6 C7 C9 100.7(3) . . . . ?
C1 C6 C7 C9 -72.3(3) . . . . ?
C1 C2 C10 C11 -166.5(2) . . . . ?
C3 C2 C10 C11 17.7(4) . . . . ?
C1 C2 C10 C12 69.2(3) . . . . ?
C3 C2 C10 C12 -106.5(3) . . . . ?
P1 O2 C13 C14 109.7(2) . . . . ?
P1 O2 C13 C18 -74.4(3) . . . . ?
C18 C13 C14 C15 2.0(4) . . . . ?
O2 C13 C14 C15 177.8(2) . . . . ?
C18 C13 C14 C22 -174.5(2) . . . . ?
O2 C13 C14 C22 1.3(3) . . . . ?
C13 C14 C15 C16 -0.2(4) . . . . ?
C22 C14 C15 C16 176.4(3) . . . . ?
C14 C15 C16 C17 -1.0(5) . . . . ?
C15 C16 C17 C18 0.4(6) . . . . ?
C16 C17 C18 C13 1.4(5) . . . . ?
C16 C17 C18 C19 -173.9(3) . . . . ?
C14 C13 C18 C17 -2.6(4) . . . . ?
O2 C13 C18 C17 -178.2(2) . . . . ?
C14 C13 C18 C19 172.5(3) . . . . ?
O2 C13 C18 C19 -3.2(4) . . . . ?
C17 C18 C19 C21 -59.1(4) . . . . ?
C13 C18 C19 C21 126.0(3) . . . . ?
C17 C18 C19 C20 64.3(4) . . . . ?
C13 C18 C19 C20 -110.6(3) . . . . ?
C13 C14 C22 C24 -155.6(3) . . . . ?
C15 C14 C22 C24 28.0(4) . . . . ?
C13 C14 C22 C23 79.0(3) . . . . ?
C15 C14 C22 C23 -97.3(3) . . . . ?
P2 N1 C25 C26 79.9(2) . . . . ?
P1 N1 C25 C26 -109.9(2) . . . . ?
P2 O3 C27 C28 -98.4(2) . . . . ?
P2 O3 C27 C32 84.9(2) . . . . ?
C32 C27 C28 C29 -5.7(4) . . . . ?
O3 C27 C28 C29 177.9(2) . . . . ?
C32 C27 C28 C36 170.7(2) . . . . ?
O3 C27 C28 C36 -5.7(3) . . . . ?
C27 C28 C29 C30 1.2(4) . . . . ?
C36 C28 C29 C30 -175.2(3) . . . . ?
C28 C29 C30 C31 2.6(5) . . . . ?
C29 C30 C31 C32 -2.2(5) . . . . ?
C30 C31 C32 C27 -1.9(4) . . . . ?
C30 C31 C32 C33 174.0(3) . . . . ?
C28 C27 C32 C31 6.1(4) . . . . ?
O3 C27 C32 C31 -177.4(2) . . . . ?
C28 C27 C32 C33 -169.7(2) . . . . ?
O3 C27 C32 C33 6.8(3) . . . . ?
C31 C32 C33 C34 59.5(3) . . . . ?
C27 C32 C33 C34 -124.9(3) . . . . ?
C31 C32 C33 C35 -66.0(4) . . . . ?
C27 C32 C33 C35 109.6(3) . . . . ?
C27 C28 C36 C38 134.6(3) . . . . ?
C29 C28 C36 C38 -49.3(4) . . . . ?
C27 C28 C36 C37 -99.3(4) . . . . ?
C29 C28 C36 C37 76.9(4) . . . . ?
P2 O4 C39 C40 78.1(2) . . . . ?
P2 O4 C39 C44 -107.27(19) . . . . ?
C44 C39 C40 C41 3.9(3) . . . . ?
O4 C39 C40 C41 178.18(19) . . . . ?
C44 C39 C40 C48 -173.3(2) . . . . ?
O4 C39 C40 C48 1.0(3) . . . . ?
C39 C40 C41 C42 -0.8(4) . . . . ?
C48 C40 C41 C42 176.5(2) . . . . ?
C40 C41 C42 C43 -1.5(4) . . . . ?
C41 C42 C43 C44 1.0(5) . . . . ?
C40 C39 C44 C43 -4.4(3) . . . . ?
O4 C39 C44 C43 -178.8(2) . . . . ?
C40 C39 C44 C45 168.9(2) . . . . ?
O4 C39 C44 C45 -5.5(3) . . . . ?
C42 C43 C44 C39 1.9(4) . . . . ?
C42 C43 C44 C45 -171.5(3) . . . . ?
C39 C44 C45 C47 -86.3(3) . . . . ?
C43 C44 C45 C47 86.7(3) . . . . ?
C39 C44 C45 C46 149.5(2) . . . . ?
C43 C44 C45 C46 -37.5(3) . . . . ?
C39 C40 C48 C49 -125.5(3) . . . . ?
C41 C40 C48 C49 57.3(3) . . . . ?
C39 C40 C48 C50 109.5(3) . . . . ?
C41 C40 C48 C50 -67.6(3) . . . . ?

loop_
_cod_related_entry_id
_cod_related_entry_database
_cod_related_entry_code
1 ChemSpider 21143740
